data_4082284
loop_
_publ_author_name
'Jayaraman, Arumugam'
'Sterenberg, Brian T.'

_publ_section_title
;
 Electrophilic Aromatic Substitution Reactions of a Tungsten-Coordinated
 Phosphirenyl Triflate
;
_journal_issue 2
_journal_name_full Organometallics
_journal_page_first 522
_journal_paper_doi 10.1021/om401050w
_journal_volume 33
_journal_year 2014
_chemical_formula_moiety 'C29 H24 N O5 P W'
_chemical_formula_sum 'C29 H24 N O5 P W'
_chemical_formula_weight 681.31
_chemical_name_systematic
;
 ?
;
_space_group_IT_number 15
_symmetry_cell_setting monoclinic
_symmetry_space_group_name_Hall '-C 2yc'
_symmetry_space_group_name_H-M 'C 1 2/c 1'
_atom_sites_solution_hydrogens geom
_atom_sites_solution_primary direct
_atom_sites_solution_secondary difmap
_audit_creation_method SHELXL-97
_cell_angle_alpha 90.00
_cell_angle_beta 91.7272(4)
_cell_angle_gamma 90.00
_cell_formula_units_Z 8
_cell_length_a 19.1503(6)
_cell_length_b 16.9853(6)
_cell_length_c 17.1111(6)
_cell_measurement_reflns_used 9901
_cell_measurement_temperature 173(2)
_cell_measurement_theta_max 27.40
_cell_measurement_theta_min 2.40
_cell_volume 5563.3(3)
_computing_cell_refinement 'Bruker SAINT'
_computing_data_collection 'Bruker APEX2'
_computing_data_reduction 'Bruker SAINT'
_computing_structure_refinement 'SHELXL-97 (Sheldrick, 2008)'
_computing_structure_solution 'SHELXS-97 (Sheldrick, 2008)'
_diffrn_ambient_temperature 173(2)
_diffrn_measured_fraction_theta_full 0.997
_diffrn_measured_fraction_theta_max 0.997
_diffrn_measurement_device_type 'Bruker APEX-II CCD'
_diffrn_measurement_method '\w scans'
_diffrn_radiation_monochromator graphite
_diffrn_radiation_source 'fine-focus sealed tube'
_diffrn_radiation_type MoK\a
_diffrn_radiation_wavelength 0.71073
_diffrn_reflns_av_R_equivalents 0.0134
_diffrn_reflns_av_sigmaI/netI 0.0105
_diffrn_reflns_limit_h_max 24
_diffrn_reflns_limit_h_min -24
_diffrn_reflns_limit_k_max 22
_diffrn_reflns_limit_k_min -22
_diffrn_reflns_limit_l_max 22
_diffrn_reflns_limit_l_min -22
_diffrn_reflns_number 24587
_diffrn_reflns_theta_full 27.45
_diffrn_reflns_theta_max 27.45
_diffrn_reflns_theta_min 1.60
_diffrn_standards_number 0
_exptl_absorpt_coefficient_mu 4.248
_exptl_absorpt_correction_T_max 0.4416
_exptl_absorpt_correction_T_min 0.2685
_exptl_absorpt_correction_type integration
_exptl_absorpt_process_details 'SADABS (Sheldrick, 2008)'
_exptl_crystal_colour yellow
_exptl_crystal_density_diffrn 1.627
_exptl_crystal_density_method 'not measured'
_exptl_crystal_description fragment
_exptl_crystal_F_000 2672
_exptl_crystal_size_max 0.42
_exptl_crystal_size_mid 0.28
_exptl_crystal_size_min 0.23
_refine_diff_density_max 0.445
_refine_diff_density_min -0.441
_refine_diff_density_rms 0.050
_refine_ls_extinction_method none
_refine_ls_goodness_of_fit_ref 1.062
_refine_ls_hydrogen_treatment constr
_refine_ls_matrix_type full
_refine_ls_number_parameters 334
_refine_ls_number_reflns 6339
_refine_ls_number_restraints 0
_refine_ls_restrained_S_all 1.062
_refine_ls_R_factor_all 0.0143
_refine_ls_R_factor_gt 0.0131
_refine_ls_shift/su_max 0.008
_refine_ls_shift/su_mean 0.000
_refine_ls_structure_factor_coef Fsqd
_refine_ls_weighting_details 'calc w=1/[\s^2^(Fo^2^)+(0.0160P)^2^+4.7770P] where P=(Fo^2^+2Fc^2^)/3'
_refine_ls_weighting_scheme calc
_refine_ls_wR_factor_gt 0.0324
_refine_ls_wR_factor_ref 0.0329
_reflns_number_gt 6020
_reflns_number_total 6339
_reflns_threshold_expression >2\s(I)
_cod_data_source_file om401050w_si_001.cif
_cod_data_source_block aj-326
_cod_original_sg_symbol_H-M 'C 2/c'
_cod_database_code 4082284

loop_
_symmetry_equiv_pos_as_xyz
'x, y, z'
'-x, y, -z+1/2'
'x+1/2, y+1/2, z'
'-x+1/2, y+1/2, -z+1/2'
'-x, -y, -z'
'x, -y, z-1/2'
'-x+1/2, -y+1/2, -z'
'x+1/2, -y+1/2, z-1/2'

loop_
_atom_site_label
_atom_site_type_symbol
_atom_site_fract_x
_atom_site_fract_y
_atom_site_fract_z
_atom_site_U_iso_or_equiv
_atom_site_adp_type
_atom_site_occupancy
_atom_site_symmetry_multiplicity
_atom_site_calc_flag
_atom_site_refinement_flags
C1 C 0.36466(9) 0.92977(10) 0.15832(10) 0.0319(4) Uani 1 1 d .
C2 C 0.25872(9) 0.81861(10) 0.11118(11) 0.0289(3) Uani 1 1 d .
C3 C 0.40664(9) 0.84143(10) 0.28694(11) 0.0299(4) Uani 1 1 d .
C4 C 0.26084(9) 0.88910(10) 0.26925(10) 0.0305(4) Uani 1 1 d .
C5 C 0.39466(9) 0.76372(11) 0.13561(11) 0.0319(4) Uani 1 1 d .
C6 C 0.20056(8) 0.66036(9) 0.23523(10) 0.0244(3) Uani 1 1 d .
C7 C 0.19771(8) 0.69672(10) 0.30344(10) 0.0245(3) Uani 1 1 d .
C10 C 0.15823(8) 0.71588(10) 0.37236(10) 0.0259(3) Uani 1 1 d .
C11 C 0.18600(9) 0.76946(11) 0.42631(10) 0.0317(4) Uani 1 1 d .
H11 H 0.2300 0.7931 0.4175 0.038 Uiso 1 1 calc R
C12 C 0.15016(10) 0.78873(12) 0.49284(11) 0.0386(4) Uani 1 1 d .
H12 H 0.1692 0.8261 0.5288 0.046 Uiso 1 1 calc R
C13 C 0.08670(10) 0.75354(12) 0.50686(11) 0.0394(4) Uani 1 1 d .
H13 H 0.0624 0.7663 0.5528 0.047 Uiso 1 1 calc R
C14 C 0.05862(10) 0.69987(12) 0.45404(12) 0.0404(4) Uani 1 1 d .
H14 H 0.0151 0.6756 0.4639 0.048 Uiso 1 1 calc R
C15 C 0.09360(10) 0.68112(10) 0.38671(12) 0.0339(4) Uani 1 1 d .
H15 H 0.0737 0.6447 0.3503 0.041 Uiso 1 1 calc R
C20 C 0.16709(9) 0.61118(10) 0.17544(10) 0.0280(3) Uani 1 1 d .
C21 C 0.09830(10) 0.58552(11) 0.18008(12) 0.0373(4) Uani 1 1 d .
H21 H 0.0713 0.6011 0.2232 0.045 Uiso 1 1 calc R
C22 C 0.06874(12) 0.53765(13) 0.12270(13) 0.0484(5) Uani 1 1 d .
H22 H 0.0216 0.5209 0.1263 0.058 Uiso 1 1 calc R
C23 C 0.10764(14) 0.51428(15) 0.06035(14) 0.0577(6) Uani 1 1 d .
H23 H 0.0877 0.4805 0.0215 0.069 Uiso 1 1 calc R
C24 C 0.17536(14) 0.53987(16) 0.05450(13) 0.0583(6) Uani 1 1 d .
H24 H 0.2017 0.5246 0.0109 0.070 Uiso 1 1 calc R
C25 C 0.20551(11) 0.58785(13) 0.11183(12) 0.0424(5) Uani 1 1 d .
H25 H 0.2525 0.6048 0.1076 0.051 Uiso 1 1 calc R
C30 C 0.33848(8) 0.62999(9) 0.30269(9) 0.0210(3) Uani 1 1 d .
C31 C 0.31202(8) 0.55949(9) 0.33141(10) 0.0260(3) Uani 1 1 d .
H31 H 0.2628 0.5527 0.3332 0.031 Uiso 1 1 calc R
C32 C 0.35518(8) 0.49941(9) 0.35726(10) 0.0279(3) Uani 1 1 d .
H32 H 0.3351 0.4523 0.3764 0.033 Uiso 1 1 calc R
C33 C 0.42880(8) 0.50642(9) 0.35594(9) 0.0236(3) Uani 1 1 d .
C34 C 0.45519(8) 0.57934(9) 0.33106(9) 0.0239(3) Uani 1 1 d .
H34 H 0.5042 0.5881 0.3328 0.029 Uiso 1 1 calc R
C35 C 0.41098(8) 0.63831(9) 0.30423(9) 0.0240(3) Uani 1 1 d .
H35 H 0.4306 0.6861 0.2862 0.029 Uiso 1 1 calc R
C40 C 0.44538(10) 0.37159(10) 0.40673(11) 0.0332(4) Uani 1 1 d .
H40A H 0.4032 0.3823 0.4371 0.040 Uiso 1 1 calc R
H40B H 0.4809 0.3478 0.4427 0.040 Uiso 1 1 calc R
C41 C 0.42676(12) 0.31279(12) 0.34208(14) 0.0480(5) Uani 1 1 d .
H41A H 0.4091 0.2642 0.3653 0.072 Uiso 1 1 calc R
H41B H 0.4685 0.3009 0.3125 0.072 Uiso 1 1 calc R
H41C H 0.3907 0.3354 0.3069 0.072 Uiso 1 1 calc R
C42 C 0.54755(9) 0.44925(10) 0.36418(10) 0.0295(3) Uani 1 1 d .
H42A H 0.5555 0.4791 0.3155 0.035 Uiso 1 1 calc R
H42B H 0.5653 0.3951 0.3567 0.035 Uiso 1 1 calc R
C43 C 0.58857(10) 0.48758(13) 0.43091(12) 0.0408(4) Uani 1 1 d .
H43A H 0.6383 0.4883 0.4190 0.061 Uiso 1 1 calc R
H43B H 0.5819 0.4576 0.4791 0.061 Uiso 1 1 calc R
H43C H 0.5721 0.5417 0.4379 0.061 Uiso 1 1 calc R
N1 N 0.47229(7) 0.44579(8) 0.37717(9) 0.0290(3) Uani 1 1 d .
O1 O 0.38487(9) 0.98851(8) 0.13518(9) 0.0510(4) Uani 1 1 d .
O2 O 0.22145(8) 0.81362(9) 0.05837(9) 0.0461(3) Uani 1 1 d .
O3 O 0.45173(7) 0.85041(9) 0.33111(9) 0.0444(3) Uani 1 1 d .
O4 O 0.22229(8) 0.92126(9) 0.30676(9) 0.0492(4) Uani 1 1 d .
O5 O 0.42969(8) 0.72705(10) 0.09683(9) 0.0532(4) Uani 1 1 d .
P1 P 0.28214(2) 0.70593(2) 0.26179(2) 0.02123(8) Uani 1 1 d .
W1 W 0.329846(3) 0.828845(4) 0.202153(4) 0.02189(2) Uani 1 1 d .

loop_
_atom_site_aniso_label
_atom_site_aniso_U_11
_atom_site_aniso_U_22
_atom_site_aniso_U_33
_atom_site_aniso_U_23
_atom_site_aniso_U_13
_atom_site_aniso_U_12
C1 0.0357(9) 0.0289(9) 0.0311(9) 0.0012(7) 0.0005(7) -0.0027(7)
C2 0.0265(8) 0.0271(8) 0.0331(9) -0.0024(7) 0.0042(7) 0.0041(6)
C3 0.0306(9) 0.0232(8) 0.0362(9) 0.0018(7) 0.0027(7) 0.0008(6)
C4 0.0355(9) 0.0249(8) 0.0311(9) 0.0027(7) 0.0025(7) 0.0034(7)
C5 0.0255(8) 0.0329(9) 0.0375(9) 0.0005(7) 0.0045(7) -0.0007(7)
C6 0.0193(7) 0.0227(8) 0.0312(8) 0.0049(6) 0.0009(6) 0.0011(6)
C7 0.0164(7) 0.0234(8) 0.0337(9) 0.0040(6) 0.0021(6) 0.0015(6)
C10 0.0233(7) 0.0245(8) 0.0301(8) 0.0054(6) 0.0042(6) 0.0066(6)
C11 0.0264(8) 0.0394(10) 0.0294(8) 0.0032(7) 0.0001(6) 0.0022(7)
C12 0.0414(10) 0.0458(11) 0.0285(9) -0.0024(8) -0.0013(7) 0.0082(9)
C13 0.0393(10) 0.0468(11) 0.0326(9) 0.0069(8) 0.0110(8) 0.0162(9)
C14 0.0309(9) 0.0423(11) 0.0490(11) 0.0081(9) 0.0166(8) 0.0050(8)
C15 0.0298(9) 0.0282(9) 0.0442(10) 0.0002(7) 0.0102(8) 0.0018(7)
C20 0.0294(8) 0.0233(8) 0.0310(8) 0.0054(7) -0.0048(6) 0.0003(6)
C21 0.0326(9) 0.0361(10) 0.0429(10) 0.0030(8) -0.0030(8) -0.0058(8)
C22 0.0446(11) 0.0451(12) 0.0545(13) 0.0046(10) -0.0131(10) -0.0168(9)
C23 0.0752(16) 0.0521(13) 0.0448(12) -0.0052(10) -0.0171(11) -0.0216(12)
C24 0.0680(16) 0.0685(16) 0.0382(12) -0.0163(11) 0.0017(11) -0.0140(13)
C25 0.0428(11) 0.0476(12) 0.0368(10) -0.0060(9) 0.0010(8) -0.0083(9)
C30 0.0210(7) 0.0197(7) 0.0226(7) -0.0019(6) 0.0015(5) 0.0021(6)
C31 0.0204(7) 0.0242(8) 0.0334(8) 0.0015(6) -0.0003(6) -0.0024(6)
C32 0.0253(8) 0.0207(8) 0.0375(9) 0.0042(6) -0.0008(6) -0.0040(6)
C33 0.0246(7) 0.0227(8) 0.0234(7) -0.0020(6) -0.0008(6) 0.0014(6)
C34 0.0185(7) 0.0261(8) 0.0271(8) 0.0005(6) 0.0025(6) 0.0001(6)
C35 0.0231(7) 0.0220(7) 0.0272(8) 0.0002(6) 0.0043(6) -0.0012(6)
C40 0.0338(9) 0.0223(8) 0.0432(10) 0.0066(7) -0.0038(7) 0.0039(7)
C41 0.0485(12) 0.0308(10) 0.0646(14) -0.0083(10) -0.0015(10) -0.0018(9)
C42 0.0273(8) 0.0300(9) 0.0312(8) -0.0004(7) 0.0003(6) 0.0083(7)
C43 0.0298(9) 0.0511(12) 0.0412(10) -0.0067(9) -0.0042(8) 0.0044(8)
N1 0.0253(7) 0.0235(7) 0.0379(8) 0.0042(6) -0.0019(6) 0.0033(5)
O1 0.0682(10) 0.0355(8) 0.0491(8) 0.0090(7) 0.0017(7) -0.0184(7)
O2 0.0394(8) 0.0584(9) 0.0402(8) -0.0082(7) -0.0069(6) 0.0096(7)
O3 0.0411(8) 0.0423(8) 0.0489(8) -0.0009(7) -0.0130(6) -0.0015(6)
O4 0.0576(9) 0.0443(8) 0.0468(8) -0.0020(7) 0.0176(7) 0.0195(7)
O5 0.0420(8) 0.0583(10) 0.0602(10) -0.0134(8) 0.0182(7) 0.0106(7)
P1 0.01806(17) 0.01990(19) 0.02586(19) 0.00068(15) 0.00287(14) 0.00128(14)
W1 0.02096(4) 0.01909(4) 0.02577(4) 0.00104(2) 0.00332(2) 0.00075(2)

loop_
_atom_type_symbol
_atom_type_description
_atom_type_scat_dispersion_real
_atom_type_scat_dispersion_imag
_atom_type_scat_source
C C 0.0033 0.0016 'International Tables Vol C Tables 4.2.6.8 and 6.1.1.4'
H H 0.0000 0.0000 'International Tables Vol C Tables 4.2.6.8 and 6.1.1.4'
N N 0.0061 0.0033 'International Tables Vol C Tables 4.2.6.8 and 6.1.1.4'
O O 0.0106 0.0060 'International Tables Vol C Tables 4.2.6.8 and 6.1.1.4'
P P 0.1023 0.0942 'International Tables Vol C Tables 4.2.6.8 and 6.1.1.4'
W W -0.8490 6.8722 'International Tables Vol C Tables 4.2.6.8 and 6.1.1.4'

loop_
_geom_angle_atom_site_label_1
_geom_angle_atom_site_label_2
_geom_angle_atom_site_label_3
_geom_angle
O1 C1 W1 178.13(16)
O2 C2 W1 176.97(16)
O3 C3 W1 176.12(16)
O4 C4 W1 178.87(16)
O5 C5 W1 178.24(17)
C7 C6 C20 149.26(16)
C7 C6 P1 68.47(10)
C20 C6 P1 142.16(13)
C6 C7 C10 148.73(16)
C6 C7 P1 68.19(10)
C10 C7 P1 142.97(13)
C11 C10 C15 118.83(16)
C11 C10 C7 119.10(15)
C15 C10 C7 122.07(16)
C12 C11 C10 120.73(17)
C12 C11 H11 119.6
C10 C11 H11 119.6
C13 C12 C11 120.02(19)
C13 C12 H12 120.0
C11 C12 H12 120.0
C14 C13 C12 119.93(17)
C14 C13 H13 120.0
C12 C13 H13 120.0
C13 C14 C15 120.45(18)
C13 C14 H14 119.8
C15 C14 H14 119.8
C14 C15 C10 120.04(18)
C14 C15 H15 120.0
C10 C15 H15 120.0
C25 C20 C21 118.66(17)
C25 C20 C6 118.83(16)
C21 C20 C6 122.50(16)
C22 C21 C20 120.75(19)
C22 C21 H21 119.6
C20 C21 H21 119.6
C23 C22 C21 120.0(2)
C23 C22 H22 120.0
C21 C22 H22 120.0
C24 C23 C22 119.9(2)
C24 C23 H23 120.0
C22 C23 H23 120.0
C23 C24 C25 120.5(2)
C23 C24 H24 119.7
C25 C24 H24 119.7
C24 C25 C20 120.2(2)
C24 C25 H25 119.9
C20 C25 H25 119.9
C35 C30 C31 116.87(14)
C35 C30 P1 121.12(12)
C31 C30 P1 121.97(11)
C32 C31 C30 121.87(14)
C32 C31 H31 119.1
C30 C31 H31 119.1
C31 C32 C33 121.38(15)
C31 C32 H32 119.3
C33 C32 H32 119.3
N1 C33 C34 121.43(14)
N1 C33 C32 122.11(15)
C34 C33 C32 116.45(14)
C35 C34 C33 121.07(14)
C35 C34 H34 119.5
C33 C34 H34 119.5
C34 C35 C30 122.19(15)
C34 C35 H35 118.9
C30 C35 H35 118.9
N1 C40 C41 113.08(16)
N1 C40 H40A 109.0
C41 C40 H40A 109.0
N1 C40 H40B 109.0
C41 C40 H40B 109.0
H40A C40 H40B 107.8
C40 C41 H41A 109.5
C40 C41 H41B 109.5
H41A C41 H41B 109.5
C40 C41 H41C 109.5
H41A C41 H41C 109.5
H41B C41 H41C 109.5
N1 C42 C43 113.15(14)
N1 C42 H42A 108.9
C43 C42 H42A 108.9
N1 C42 H42B 108.9
C43 C42 H42B 108.9
H42A C42 H42B 107.8
C42 C43 H43A 109.5
C42 C43 H43B 109.5
H43A C43 H43B 109.5
C42 C43 H43C 109.5
H43A C43 H43C 109.5
H43B C43 H43C 109.5
C33 N1 C40 121.64(14)
C33 N1 C42 121.56(14)
C40 N1 C42 116.54(13)
C6 P1 C7 43.34(8)
C6 P1 C30 107.20(7)
C7 P1 C30 108.57(7)
C6 P1 W1 125.63(5)
C7 P1 W1 125.32(5)
C30 P1 W1 122.04(5)
C1 W1 C5 92.31(7)
C1 W1 C2 90.53(7)
C5 W1 C2 86.07(7)
C1 W1 C3 86.31(7)
C5 W1 C3 90.92(7)
C2 W1 C3 175.55(7)
C1 W1 C4 90.57(7)
C5 W1 C4 176.78(7)
C2 W1 C4 92.46(7)
C3 W1 C4 90.71(7)
C1 W1 P1 177.06(5)
C5 W1 P1 90.63(5)
C2 W1 P1 89.80(5)
C3 W1 P1 93.52(5)
C4 W1 P1 86.49(5)

loop_
_geom_bond_atom_site_label_1
_geom_bond_atom_site_label_2
_geom_bond_distance
C1 O1 1.145(2)
C1 W1 1.9940(18)
C2 O2 1.138(2)
C2 W1 2.0447(18)
C3 O3 1.141(2)
C3 W1 2.0456(19)
C4 O4 1.133(2)
C4 W1 2.0503(17)
C5 O5 1.143(2)
C5 W1 2.0361(18)
C6 C7 1.323(2)
C6 C20 1.455(2)
C6 P1 1.7897(16)
C7 C10 1.457(2)
C7 P1 1.7933(16)
C10 C11 1.390(2)
C10 C15 1.400(2)
C11 C12 1.386(2)
C11 H11 0.9500
C12 C13 1.382(3)
C12 H12 0.9500
C13 C14 1.381(3)
C13 H13 0.9500
C14 C15 1.387(3)
C14 H14 0.9500
C15 H15 0.9500
C20 C25 1.390(3)
C20 C21 1.392(2)
C21 C22 1.383(3)
C21 H21 0.9500
C22 C23 1.378(3)
C22 H22 0.9500
C23 C24 1.374(3)
C23 H23 0.9500
C24 C25 1.388(3)
C24 H24 0.9500
C25 H25 0.9500
C30 C35 1.395(2)
C30 C31 1.395(2)
C30 P1 1.8088(15)
C31 C32 1.378(2)
C31 H31 0.9500
C32 C33 1.416(2)
C32 H32 0.9500
C33 N1 1.367(2)
C33 C34 1.409(2)
C34 C35 1.381(2)
C34 H34 0.9500
C35 H35 0.9500
C40 N1 1.458(2)
C40 C41 1.525(3)
C40 H40A 0.9900
C40 H40B 0.9900
C41 H41A 0.9800
C41 H41B 0.9800
C41 H41C 0.9800
C42 N1 1.466(2)
C42 C43 1.513(2)
C42 H42A 0.9900
C42 H42B 0.9900
C43 H43A 0.9800
C43 H43B 0.9800
C43 H43C 0.9800
P1 W1 2.5083(4)
